data_2236083
loop_
_publ_author_name
'Park, Dong Ho'
'Ramkumar, V.'
'Parthiban, P.'

_publ_section_title
;
 2,4-Bis(4-ethoxyphenyl)-1-methyl-3-azabicyclo[3.3.1]nonan-9-one
;
_journal_coeditor_code BQ2375
_journal_issue 10
_journal_name_full 'Acta Crystallographica Section E'
_journal_page_first o2999
_journal_paper_doi 10.1107/S1600536812039840
_journal_volume 68
_journal_year 2012
_chemical_formula_iupac 'C25 H30 N O3'
_chemical_formula_moiety 'C25 H30 N O3'
_chemical_formula_sum 'C25 H30 N O3'
_chemical_formula_weight 392.50
_chemical_name_systematic
;
2,4-Bis(4-ethoxyphenyl)-1-methyl-3-azabicyclo[3.3.1]nonan-9-one
;
_space_group_IT_number 62
_symmetry_cell_setting orthorhombic
_symmetry_space_group_name_Hall '-P 2ac 2n'
_symmetry_space_group_name_H-M 'P n m a'
_atom_sites_solution_hydrogens geom
_atom_sites_solution_primary direct
_atom_sites_solution_secondary difmap
_audit_creation_method SHELXL-97
_cell_angle_alpha 90.00
_cell_angle_beta 90.00
_cell_angle_gamma 90.00
_cell_formula_units_Z 4
_cell_length_a 11.9280(4)
_cell_length_b 26.1702(14)
_cell_length_c 6.9656(3)
_cell_measurement_reflns_used 3421
_cell_measurement_temperature 298(2)
_cell_measurement_theta_max 27.68
_cell_measurement_theta_min 3.03
_cell_volume 2174.37(17)
_computing_cell_refinement 'APEX2 and SAINT-Plus (Bruker, 2004)'
_computing_data_collection 'APEX2 (Bruker, 2004)'
_computing_data_reduction 'SAINT-Plus and XPREP (Bruker, 2004)'
_computing_molecular_graphics 'ORTEP-3   (Farrugia, 1997)'
_computing_publication_material 'SHELXL97 (Sheldrick, 2008)'
_computing_structure_refinement 'SHELXL97 (Sheldrick, 2008)'
_computing_structure_solution 'SHELXS97 (Sheldrick, 2008)'
_diffrn_ambient_temperature 298(2)
_diffrn_measured_fraction_theta_full 0.977
_diffrn_measured_fraction_theta_max 0.858
_diffrn_measurement_device_type 'Bruker APEXII CCD area-detector'
_diffrn_measurement_method 'phi and omega scans'
_diffrn_radiation_monochromator graphite
_diffrn_radiation_source 'fine-focus sealed tube'
_diffrn_radiation_type MoK\a
_diffrn_radiation_wavelength 0.71073
_diffrn_reflns_av_R_equivalents 0.0288
_diffrn_reflns_av_sigmaI/netI 0.0388
_diffrn_reflns_limit_h_max 14
_diffrn_reflns_limit_h_min -15
_diffrn_reflns_limit_k_max 25
_diffrn_reflns_limit_k_min -33
_diffrn_reflns_limit_l_max 8
_diffrn_reflns_limit_l_min -8
_diffrn_reflns_number 7809
_diffrn_reflns_theta_full 25.00
_diffrn_reflns_theta_max 28.39
_diffrn_reflns_theta_min 3.03
_exptl_absorpt_coefficient_mu 0.078
_exptl_absorpt_correction_T_max 0.9884
_exptl_absorpt_correction_T_min 0.9733
_exptl_absorpt_correction_type multi-scan
_exptl_absorpt_process_details '(SADABS; Bruker, 2004)'
_exptl_crystal_colour colourless
_exptl_crystal_density_diffrn 1.199
_exptl_crystal_density_method 'not measured'
_exptl_crystal_description Block
_exptl_crystal_F_000 844
_exptl_crystal_size_max 0.35
_exptl_crystal_size_mid 0.28
_exptl_crystal_size_min 0.15
_refine_diff_density_max 0.218
_refine_diff_density_min -0.173
_refine_ls_extinction_method none
_refine_ls_goodness_of_fit_ref 1.061
_refine_ls_hydrogen_treatment mixed
_refine_ls_matrix_type full
_refine_ls_number_parameters 147
_refine_ls_number_reflns 2396
_refine_ls_number_restraints 0
_refine_ls_restrained_S_all 1.061
_refine_ls_R_factor_all 0.0686
_refine_ls_R_factor_gt 0.0471
_refine_ls_shift/su_max 0.000
_refine_ls_shift/su_mean 0.000
_refine_ls_structure_factor_coef Fsqd
_refine_ls_weighting_details 'calc w=1/[\s^2^(Fo^2^)+(0.0613P)^2^+0.3421P] where P=(Fo^2^+2Fc^2^)/3'
_refine_ls_weighting_scheme calc
_refine_ls_wR_factor_gt 0.1209
_refine_ls_wR_factor_ref 0.1328
_reflns_number_gt 1689
_reflns_number_total 2396
_reflns_threshold_expression I>2sigma(I)
_cod_data_source_file bq2375.cif
_cod_data_source_block I
_cod_database_code 2236083
_cod_database_fobs_code 2236083

loop_
_symmetry_equiv_pos_as_xyz
'x, y, z'
'-x+1/2, -y, z+1/2'
'-x, y+1/2, -z'
'x+1/2, -y+1/2, -z+1/2'
'-x, -y, -z'
'x-1/2, y, -z-1/2'
'x, -y-1/2, z'
'-x-1/2, y-1/2, z-1/2'

loop_
_atom_site_type_symbol
_atom_site_label
_atom_site_fract_x
_atom_site_fract_y
_atom_site_fract_z
_atom_site_U_iso_or_equiv
_atom_site_adp_type
_atom_site_calc_flag
_atom_site_refinement_flags
_atom_site_occupancy
_atom_site_symmetry_multiplicity
C C1 0.55634(11) 0.70312(5) 0.13583(19) 0.0350(4) Uani d . 1 1
H H1 0.5180 0.7037 0.2603 0.042 Uiso calc R 1 1
C C2 0.46403(11) 0.70192(6) -0.0240(2) 0.0419(4) Uani d . 1 1
C C3 0.39793(16) 0.7500 0.0051(3) 0.0444(6) Uani d S 1 2
C C4 0.57166(18) 0.7500 -0.2899(3) 0.0487(6) Uani d S 1 2
H H4A 0.5826 0.7500 -0.4279 0.058 Uiso calc SR 1 2
H H4B 0.6450 0.7500 -0.2296 0.058 Uiso calc SR 1 2
C C5 0.50932(12) 0.70215(7) -0.2323(2) 0.0511(5) Uani d . 1 1
H H5A 0.5591 0.6731 -0.2482 0.061 Uiso calc R 1 1
H H5B 0.4467 0.6975 -0.3195 0.061 Uiso calc R 1 1
C C6 0.63304(11) 0.65729(5) 0.1344(2) 0.0360(4) Uani d . 1 1
C C7 0.72669(13) 0.65458(6) 0.0151(2) 0.0445(4) Uani d . 1 1
H H7 0.7415 0.6814 -0.0687 0.053 Uiso calc R 1 1
C C8 0.79747(13) 0.61325(6) 0.0183(2) 0.0464(4) Uani d . 1 1
H H8 0.8589 0.6123 -0.0638 0.056 Uiso calc R 1 1
C C9 0.77820(12) 0.57292(6) 0.1430(2) 0.0415(4) Uani d . 1 1
C C10 0.68483(13) 0.57420(6) 0.2607(2) 0.0468(4) Uani d . 1 1
H H10 0.6697 0.5471 0.3433 0.056 Uiso calc R 1 1
C C11 0.61410(12) 0.61616(6) 0.2545(2) 0.0440(4) Uani d . 1 1
H H11 0.5515 0.6167 0.3341 0.053 Uiso calc R 1 1
C C12 0.84722(15) 0.49538(6) 0.2799(2) 0.0564(5) Uani d . 1 1
H H12A 0.7787 0.4760 0.2626 0.068 Uiso calc R 1 1
H H12B 0.8457 0.5107 0.4066 0.068 Uiso calc R 1 1
C C13 0.94628(17) 0.46091(7) 0.2622(3) 0.0651(5) Uani d . 1 1
H H13A 0.9492 0.4471 0.1347 0.098 Uiso calc R 1 1
H H13B 0.9398 0.4335 0.3533 0.098 Uiso calc R 1 1
H H13C 1.0135 0.4799 0.2873 0.098 Uiso calc R 1 1
C C14 0.3844(2) 0.66095(12) -0.0007(4) 0.0431(7) Uani d P 0.50 1
H H14A 0.3580 0.6604 0.1295 0.065 Uiso calc PR 0.50 1
H H14B 0.4199 0.6290 -0.0301 0.065 Uiso calc PR 0.50 1
H H14C 0.3222 0.6662 -0.0860 0.065 Uiso calc PR 0.50 1
N N1 0.62172(13) 0.7500 0.1205(2) 0.0327(4) Uani d S 1 2
O O1 0.29964(12) 0.7500 0.0541(3) 0.0738(6) Uani d S 1 2
O O2 0.85487(9) 0.53399(4) 0.13792(16) 0.0533(3) Uani d . 1 1
H H1N 0.6708(19) 0.7500 0.211(3) 0.039(6) Uiso d S 1 2

loop_
_atom_site_aniso_label
_atom_site_aniso_U_11
_atom_site_aniso_U_22
_atom_site_aniso_U_33
_atom_site_aniso_U_12
_atom_site_aniso_U_13
_atom_site_aniso_U_23
C1 0.0331(6) 0.0380(9) 0.0340(8) -0.0042(7) 0.0035(5) 0.0000(6)
C2 0.0309(7) 0.0523(11) 0.0425(8) -0.0109(7) -0.0005(6) -0.0055(7)
C3 0.0272(9) 0.0715(17) 0.0343(11) 0.000 -0.0034(7) 0.000
C4 0.0385(10) 0.0767(17) 0.0310(11) 0.000 0.0012(8) 0.000
C5 0.0407(7) 0.0714(12) 0.0411(9) -0.0051(9) -0.0045(6) -0.0121(8)
C6 0.0358(7) 0.0327(9) 0.0394(8) -0.0046(6) 0.0022(6) 0.0006(6)
C7 0.0460(8) 0.0342(9) 0.0534(9) -0.0021(7) 0.0130(7) 0.0109(7)
C8 0.0432(8) 0.0413(10) 0.0545(9) 0.0028(8) 0.0149(7) 0.0096(7)
C9 0.0458(8) 0.0326(8) 0.0462(9) 0.0019(7) 0.0037(6) 0.0032(7)
C10 0.0517(9) 0.0389(9) 0.0498(9) -0.0017(8) 0.0087(7) 0.0134(7)
C11 0.0420(8) 0.0440(10) 0.0459(9) -0.0016(7) 0.0109(6) 0.0079(7)
C12 0.0664(11) 0.0465(11) 0.0563(10) 0.0091(9) 0.0037(8) 0.0147(8)
C13 0.0728(12) 0.0554(12) 0.0672(12) 0.0188(10) -0.0016(9) 0.0133(9)
C14 0.0435(15) 0.0369(18) 0.0488(17) -0.0060(14) 0.0005(13) -0.0014(14)
N1 0.0284(8) 0.0319(10) 0.0379(9) 0.000 -0.0063(7) 0.000
O1 0.0278(7) 0.1163(17) 0.0774(12) 0.000 0.0094(7) 0.000
O2 0.0591(7) 0.0415(7) 0.0594(7) 0.0129(6) 0.0127(5) 0.0146(5)

loop_
_atom_type_symbol
_atom_type_description
_atom_type_scat_dispersion_real
_atom_type_scat_dispersion_imag
_atom_type_scat_source
C C 0.0033 0.0016 'International Tables Vol C Tables 4.2.6.8 and 6.1.1.4'
H H 0.0000 0.0000 'International Tables Vol C Tables 4.2.6.8 and 6.1.1.4'
N N 0.0061 0.0033 'International Tables Vol C Tables 4.2.6.8 and 6.1.1.4'
O O 0.0106 0.0060 'International Tables Vol C Tables 4.2.6.8 and 6.1.1.4'

loop_
_geom_angle_atom_site_label_1
_geom_angle_atom_site_label_2
_geom_angle_atom_site_label_3
_geom_angle_site_symmetry_1
_geom_angle_site_symmetry_3
_geom_angle
N1 C1 C6 . . 110.13(11)
N1 C1 C2 . . 109.94(12)
C6 C1 C2 . . 113.94(11)
N1 C1 H1 . . 107.5
C6 C1 H1 . . 107.5
C2 C1 H1 . . 107.5
C14 C2 C3 . . 105.22(16)
C14 C2 C5 . . 109.76(16)
C3 C2 C5 . . 107.89(14)
C14 C2 C1 . . 113.46(17)
C3 C2 C1 . . 104.89(12)
C5 C2 C1 . . 114.89(11)
O1 C3 C2 . . 122.89(8)
O1 C3 C2 . 7_575 122.89(8)
C2 C3 C2 . 7_575 114.19(16)
C5 C4 C5 . 7_575 112.00(17)
C5 C4 H4A . . 109.2
C5 C4 H4A 7_575 . 109.2
C5 C4 H4B . . 109.2
C5 C4 H4B 7_575 . 109.2
H4A C4 H4B . . 107.9
C4 C5 C2 . . 115.05(14)
C4 C5 H5A . . 108.5
C2 C5 H5A . . 108.5
C4 C5 H5B . . 108.5
C2 C5 H5B . . 108.5
H5A C5 H5B . . 107.5
C11 C6 C7 . . 116.88(13)
C11 C6 C1 . . 121.07(12)
C7 C6 C1 . . 122.04(12)
C8 C7 C6 . . 121.55(14)
C8 C7 H7 . . 119.2
C6 C7 H7 . . 119.2
C7 C8 C9 . . 120.56(13)
C7 C8 H8 . . 119.7
C9 C8 H8 . . 119.7
O2 C9 C10 . . 124.82(13)
O2 C9 C8 . . 116.07(12)
C10 C9 C8 . . 119.11(14)
C9 C10 C11 . . 119.40(14)
C9 C10 H10 . . 120.3
C11 C10 H10 . . 120.3
C6 C11 C10 . . 122.48(13)
C6 C11 H11 . . 118.8
C10 C11 H11 . . 118.8
O2 C12 C13 . . 108.82(14)
O2 C12 H12A . . 109.9
C13 C12 H12A . . 109.9
O2 C12 H12B . . 109.9
C13 C12 H12B . . 109.9
H12A C12 H12B . . 108.3
C12 C13 H13A . . 109.5
C12 C13 H13B . . 109.5
H13A C13 H13B . . 109.5
C12 C13 H13C . . 109.5
H13A C13 H13C . . 109.5
H13B C13 H13C . . 109.5
C2 C14 H14A . . 109.5
C2 C14 H14B . . 109.5
H14A C14 H14B . . 109.5
C2 C14 H14C . . 109.5
H14A C14 H14C . . 109.5
H14B C14 H14C . . 109.5
C1 N1 C1 . 7_575 114.64(14)
C1 N1 H1N . . 108.1(7)
C1 N1 H1N 7_575 . 108.1(7)
C9 O2 C12 . . 117.99(12)

loop_
_geom_bond_atom_site_label_1
_geom_bond_atom_site_label_2
_geom_bond_site_symmetry_2
_geom_bond_distance
C1 N1 . 1.4577(16)
C1 C6 . 1.5084(19)
C1 C2 . 1.5661(19)
C1 H1 . 0.9800
C2 C14 . 1.442(3)
C2 C3 . 1.4986(19)
C2 C5 . 1.549(2)
C3 O1 . 1.221(2)
C3 C2 7_575 1.4986(19)
C4 C5 . 1.511(2)
C4 C5 7_575 1.511(2)
C4 H4A . 0.9700
C4 H4B . 0.9700
C5 H5A . 0.9700
C5 H5B . 0.9700
C6 C11 . 1.3817(19)
C6 C7 . 1.394(2)
C7 C8 . 1.372(2)
C7 H7 . 0.9300
C8 C9 . 1.386(2)
C8 H8 . 0.9300
C9 O2 . 1.3696(18)
C9 C10 . 1.383(2)
C10 C11 . 1.385(2)
C10 H10 . 0.9300
C11 H11 . 0.9300
C12 O2 . 1.4169(18)
C12 C13 . 1.492(2)
C12 H12A . 0.9700
C12 H12B . 0.9700
C13 H13A . 0.9600
C13 H13B . 0.9600
C13 H13C . 0.9600
C14 H14A . 0.9600
C14 H14B . 0.9600
C14 H14C . 0.9600
N1 C1 7_575 1.4577(16)
N1 H1N . 0.86(2)

loop_
_geom_hbond_atom_site_label_D
_geom_hbond_atom_site_label_H
_geom_hbond_atom_site_label_A
_geom_hbond_site_symmetry_A
_geom_hbond_distance_DH
_geom_hbond_distance_HA
_geom_hbond_distance_DA
_geom_hbond_angle_DHA
N1 H1N O1 6_656 0.86(2) 2.25(2) 3.105(2) 179.7(19)

loop_
_geom_torsion_atom_site_label_1
_geom_torsion_atom_site_label_2
_geom_torsion_atom_site_label_3
_geom_torsion_atom_site_label_4
_geom_torsion_site_symmetry_1
_geom_torsion_site_symmetry_4
_geom_torsion
N1 C1 C2 C14 . . -170.69(17)
C6 C1 C2 C14 . . 65.14(19)
N1 C1 C2 C3 . . -56.39(15)
C6 C1 C2 C3 . . 179.44(11)
N1 C1 C2 C5 . . 61.89(17)
C6 C1 C2 C5 . . -62.28(17)
C14 C2 C3 O1 . . 5.4(3)
C5 C2 C3 O1 . . 122.6(2)
C1 C2 C3 O1 . . -114.5(2)
C14 C2 C3 C2 . 7_575 -176.73(16)
C5 C2 C3 C2 . 7_575 -59.60(19)
C1 C2 C3 C2 . 7_575 63.32(19)
C5 C4 C5 C2 7_575 . -46.7(2)
C14 C2 C5 C4 . . 166.11(18)
C3 C2 C5 C4 . . 51.97(17)
C1 C2 C5 C4 . . -64.62(19)
N1 C1 C6 C11 . . 139.30(14)
C2 C1 C6 C11 . . -96.64(16)
N1 C1 C6 C7 . . -39.74(18)
C2 C1 C6 C7 . . 84.32(17)
C11 C6 C7 C8 . . -0.7(2)
C1 C6 C7 C8 . . 178.36(14)
C6 C7 C8 C9 . . -0.7(2)
C7 C8 C9 O2 . . -178.74(14)
C7 C8 C9 C10 . . 1.8(2)
O2 C9 C10 C11 . . 179.14(14)
C8 C9 C10 C11 . . -1.4(2)
C7 C6 C11 C10 . . 1.1(2)
C1 C6 C11 C10 . . -178.02(14)
C9 C10 C11 C6 . . 0.0(2)
C6 C1 N1 C1 . 7_575 -175.39(10)
C2 C1 N1 C1 . 7_575 58.26(18)
C10 C9 O2 C12 . . -8.8(2)
C8 C9 O2 C12 . . 171.71(15)
C13 C12 O2 C9 . . -173.00(14)
